data_9006828
loop_
_publ_author_name
'Comodi, P.'
'Zanazzi, P. F.'

_publ_section_title
;
 Structural thermal behavior of paragonite and its dehydroxylate:
 a high-temperature single-crystal study
 Sample 2: T = 600 C
;
_journal_name_full 'Physics and Chemistry of Minerals'
_journal_page_first 377
_journal_page_last 385
_journal_paper_doi 10.1007/s002690000085
_journal_volume 27
_journal_year 2000
_chemical_formula_sum 'Al3.07 Ba0.01 Ca0.01 Fe0.01 H2 K0.07 Mg0.02 Mn0.001 Na0.91 O12 Si2.92 Ti0.005'
_chemical_name_mineral Paragonite
_space_group_IT_number 15
_symmetry_space_group_name_Hall '-C 2yc'
_symmetry_space_group_name_H-M 'C 1 2/c 1'
_cell_angle_alpha 90
_cell_angle_beta 92.96
_cell_angle_gamma 90
_cell_formula_units_Z 4
_cell_length_a 5.190
_cell_length_b 9.011
_cell_length_c 19.603
_cell_volume 915.552
_database_code_amcsd 0008410
_diffrn_ambient_temperature 873.15
_exptl_crystal_density_diffrn 2.798
_cod_original_formula_sum '(Na.91 K.07 Ca.01 Ba.01) Al3.07 Ti.005 Fe.01 Mn.001 Mg.02 Si2.92 O12 H2'
_cod_database_code 9006828

loop_
_space_group_symop_operation_xyz
x,y,z
1/2+x,1/2+y,z
x,-y,1/2+z
1/2+x,1/2-y,1/2+z
-x,y,1/2-z
1/2-x,1/2+y,1/2-z
-x,-y,-z
1/2-x,1/2-y,-z

loop_
_atom_site_label
_atom_site_fract_x
_atom_site_fract_y
_atom_site_fract_z
_atom_site_occupancy
_atom_site_U_iso_or_equiv
_atom_site_type_symbol
_atom_site_attached_hydrogens
Na 0.00000 0.09610 0.25000 0.91000 0.11400 Na 0
K 0.00000 0.09610 0.25000 0.07000 0.11400 K 0
Ca 0.00000 0.09610 0.25000 0.01000 0.11400 Ca 0
Ba 0.00000 0.09610 0.25000 0.01000 0.11400 Ba 0
AlM2 0.25330 0.08440 0.00000 0.99500 0.02900 Al 0
TiM2 0.25330 0.08440 0.00000 0.00250 0.02900 Ti 0
FeM2 0.25330 0.08440 0.00000 0.00500 0.02900 Fe 0
MnM2 0.25330 0.08440 0.00000 0.00050 0.02900 Mn 0
MgM2 0.25330 0.08440 0.00000 0.01000 0.02900 Mg 0
AlT1 0.94030 0.42900 0.13920 0.27000 0.03000 Al 0
SiT1 0.94030 0.42900 0.13920 0.73000 0.03000 Si 0
AlT2 0.42640 0.25760 0.13910 0.27000 0.03100 Al 0
SiT2 0.42640 0.25760 0.13910 0.73000 0.03100 Si 0
O1 0.95600 0.44530 0.05480 1.00000 0.03100 O 0
O2 0.37250 0.25080 0.05540 1.00000 0.03300 O 0
O3 0.37370 0.09200 0.17200 1.00000 0.04200 O 0
O4 0.72510 0.30650 0.16020 1.00000 0.04300 O 0
O5 0.22300 0.37280 0.17260 1.00000 0.03900 O 0
O-H 0.94410 0.06320 0.05140 1.00000 0.04400 O 1

loop_
_cod_changelog_entry_id
_cod_changelog_entry_author
_cod_changelog_entry_date
_cod_changelog_entry_text
1
;cod-tools version 3.8.0
Id: cif_guess_AMCSD_atom_types 9574 2023-05-10 09:00:05Z saulius
;
2023-05-10T18:50:34+03:00
;Derived atom types and hydrogen counts
from atom names that follow the AMCSD naming convention
(Wat == water, O-H == hydroxyl).
;

loop_
_cod_related_entry_id
_cod_related_entry_database
_cod_related_entry_code
1 AMCSD 0008410
